data_1545544
loop_
_publ_author_name
'Southern, Scott Alexander'
'Errulat, Dylan'
'Frost, Jamie'
'Gabidullin, Bulat'
'Bryce, David L.'

_publ_section_title
;
 FDHALO17: Prospects for 207Pb Solid-State NMR Studies of Lead Tetrel
 Bonds
;
_journal_name_full 'Faraday Discuss.'
_journal_paper_doi 10.1039/C7FD00087A
_journal_year 2017
_chemical_formula_sum 'C12 H10 N6 O7 Pb'
_chemical_formula_weight 557.45
_space_group_crystal_system monoclinic
_space_group_IT_number 14
_space_group_name_Hall '-P 2yn'
_space_group_name_H-M_alt 'P 1 21/n 1'
_symmetry_space_group_name_Hall '-P 2yn'
_symmetry_space_group_name_H-M 'P 1 21/n 1'
_atom_sites_solution_hydrogens mixed
_audit_creation_method SHELXL-2014/7
_audit_update_record
;
2017-03-01 deposited with the CCDC.
2017-03-09 downloaded from the CCDC.
;
_cell_angle_alpha 90
_cell_angle_beta 93.0640(10)
_cell_angle_gamma 90
_cell_formula_units_Z 4
_cell_length_a 7.9846(2)
_cell_length_b 17.4996(4)
_cell_length_c 11.4514(3)
_cell_measurement_reflns_used 9995
_cell_measurement_temperature 200(2)
_cell_measurement_theta_max 28.31
_cell_measurement_theta_min 2.81
_cell_volume 1597.79(7)
_computing_cell_refinement 'APEX II, Bruker (2009)'
_computing_data_collection 'APEX II, Bruker (2009)'
_computing_data_reduction 'XPREP, Bruker (2009)'
_computing_molecular_graphics 'Mercury (Macrae et al., 2008)'
_computing_publication_material 'CIFTAB (Sheldrick, 1997)'
_computing_structure_refinement 'SHELXL-2014/7 (Sheldrick, 2014)'
_computing_structure_solution 'SHELXS-03 (Sheldrick, 2003)'
_diffrn_ambient_temperature 200(2)
_diffrn_measured_fraction_theta_full 1.000
_diffrn_measured_fraction_theta_max 0.998
_diffrn_measurement_device_type 'Bruker APEX-II CCD'
_diffrn_measurement_method '\f and \w scans'
_diffrn_radiation_type MoK\a
_diffrn_radiation_wavelength 0.71073
_diffrn_reflns_av_R_equivalents 0.0420
_diffrn_reflns_av_unetI/netI 0.0296
_diffrn_reflns_Laue_measured_fraction_full 1.000
_diffrn_reflns_Laue_measured_fraction_max 0.998
_diffrn_reflns_limit_h_max 10
_diffrn_reflns_limit_h_min -10
_diffrn_reflns_limit_k_max 22
_diffrn_reflns_limit_k_min -23
_diffrn_reflns_limit_l_max 15
_diffrn_reflns_limit_l_min -15
_diffrn_reflns_number 22011
_diffrn_reflns_point_group_measured_fraction_full 1.000
_diffrn_reflns_point_group_measured_fraction_max 0.998
_diffrn_reflns_theta_full 25.242
_diffrn_reflns_theta_max 28.331
_diffrn_reflns_theta_min 2.128
_exptl_absorpt_coefficient_mu 10.612
_exptl_absorpt_correction_T_max 0.7457
_exptl_absorpt_correction_T_min 0.3396
_exptl_absorpt_correction_type multi-scan
_exptl_absorpt_process_details 'SADABS, Bruker (2003)'
_exptl_crystal_colour colourless
_exptl_crystal_density_diffrn 2.317
_exptl_crystal_description lozenge
_exptl_crystal_F_000 1048
_exptl_crystal_size_max 0.601
_exptl_crystal_size_mid 0.470
_exptl_crystal_size_min 0.298
_refine_diff_density_max 0.934
_refine_diff_density_min -1.753
_refine_diff_density_rms 0.194
_refine_ls_extinction_method none
_refine_ls_goodness_of_fit_ref 1.082
_refine_ls_hydrogen_treatment mixed
_refine_ls_matrix_type full
_refine_ls_number_parameters 239
_refine_ls_number_reflns 3986
_refine_ls_number_restraints 0
_refine_ls_restrained_S_all 1.082
_refine_ls_R_factor_all 0.0318
_refine_ls_R_factor_gt 0.0258
_refine_ls_shift/su_max 0.001
_refine_ls_shift/su_mean 0.000
_refine_ls_structure_factor_coef Fsqd
_refine_ls_weighting_details 'w=1/[\s^2^(Fo^2^)+(0.0348P)^2^+1.4119P] where P=(Fo^2^+2Fc^2^)/3'
_refine_ls_weighting_scheme calc
_refine_ls_wR_factor_gt 0.0615
_refine_ls_wR_factor_ref 0.0639
_reflns_Friedel_coverage 0.000
_reflns_number_gt 3502
_reflns_number_total 3986
_reflns_threshold_expression 'I > 2\s(I)'
_cod_data_source_file c7fd00087a2.cif
_cod_data_source_block shelx
_cod_database_code 1545544
_shelx_shelxl_version_number 2014/7
_shelx_space_group_comment
;
The symmetry employed for this shelxl refinement is uniquely defined
by the following loop, which should always be used as a source of
symmetry information in preference to the above space-group names.
They are only intended as comments.
;
_shelx_estimated_absorpt_t_min 0.061
_shelx_estimated_absorpt_t_max 0.144

loop_
_space_group_symop_operation_xyz
'x, y, z'
'-x+1/2, y+1/2, -z+1/2'
'-x, -y, -z'
'x-1/2, -y-1/2, z-1/2'

loop_
_atom_site_label
_atom_site_type_symbol
_atom_site_fract_x
_atom_site_fract_y
_atom_site_fract_z
_atom_site_U_iso_or_equiv
_atom_site_adp_type
_atom_site_occupancy
_atom_site_site_symmetry_order
_atom_site_calc_flag
_atom_site_refinement_flags_posn
_atom_site_refinement_flags_adp
Pb1 Pb 0.36507(2) 0.53155(2) 0.18128(2) 0.01650(6) Uani 1 1 d . .
C1 C 0.5806(6) 0.7764(2) 0.4238(4) 0.0277(9) Uani 1 1 d . .
H1 H 0.4934 0.7822 0.3646 0.033 Uiso 1 1 calc R U
C2 C 0.6481(6) 0.8396(2) 0.4808(4) 0.0297(10) Uani 1 1 d . .
H2 H 0.6061 0.8887 0.4591 0.036 Uiso 1 1 calc R U
N3 N 0.7700(5) 0.83499(19) 0.5651(3) 0.0255(8) Uani 1 1 d . .
C4 C 0.8278(6) 0.7656(2) 0.5934(4) 0.0270(9) Uani 1 1 d . .
H4 H 0.9154 0.7616 0.6526 0.032 Uiso 1 1 calc R U
C5 C 0.7673(5) 0.6991(2) 0.5412(3) 0.0224(8) Uani 1 1 d . .
H5 H 0.8112 0.6507 0.5650 0.027 Uiso 1 1 calc R U
C6 C 0.6414(5) 0.7046(2) 0.4537(3) 0.0182(8) Uani 1 1 d . .
C7 C 0.5668(5) 0.6376(2) 0.3900(3) 0.0179(8) Uani 1 1 d . .
O8 O 0.4354(4) 0.64236(15) 0.3296(3) 0.0251(6) Uani 1 1 d . .
N9 N 0.6516(5) 0.57168(19) 0.4039(4) 0.0290(9) Uani 1 1 d . .
N10 N 0.5860(5) 0.50837(19) 0.3458(3) 0.0214(7) Uani 1 1 d . .
C11 C 0.6607(6) 0.4449(3) 0.3659(4) 0.0326(11) Uani 1 1 d . .
H11 H 0.7580 0.4424 0.4173 0.039 Uiso 1 1 calc R U
C12 C 0.5935(6) 0.3760(2) 0.3082(4) 0.0235(9) Uani 1 1 d . .
N13 N 0.4654(5) 0.38471(17) 0.2285(3) 0.0206(7) Uani 1 1 d . .
C14 C 0.4048(6) 0.3228(2) 0.1751(4) 0.0271(9) Uani 1 1 d . .
H14 H 0.3163 0.3284 0.1169 0.033 Uiso 1 1 calc R U
C15 C 0.4653(7) 0.2498(2) 0.2006(4) 0.0330(11) Uani 1 1 d . .
H15 H 0.4173 0.2065 0.1615 0.040 Uiso 1 1 calc R U
C16 C 0.5940(7) 0.2411(2) 0.2822(4) 0.0334(11) Uani 1 1 d . .
H16 H 0.6367 0.1917 0.3011 0.040 Uiso 1 1 calc R U
C17 C 0.6618(6) 0.3050(3) 0.3372(4) 0.0323(10) Uani 1 1 d . .
H17 H 0.7529 0.3006 0.3936 0.039 Uiso 1 1 calc R U
N18 N 0.0794(5) 0.5416(2) 0.3587(4) 0.0330(9) Uani 1 1 d . .
O19 O 0.0222(6) 0.5524(3) 0.2587(4) 0.0643(13) Uani 1 1 d . .
O20 O 0.2081(4) 0.5004(2) 0.3741(3) 0.0379(8) Uani 1 1 d . .
O21 O 0.0159(5) 0.5750(2) 0.4435(3) 0.0415(8) Uani 1 1 d . .
N22 N 0.7016(5) 0.5561(2) 0.0664(3) 0.0239(7) Uani 1 1 d . .
O23 O 0.8113(4) 0.5695(2) -0.0010(3) 0.0403(8) Uani 1 1 d . .
O24 O 0.6448(4) 0.49007(19) 0.0759(3) 0.0346(8) Uani 1 1 d . .
O25 O 0.6376(4) 0.60850(17) 0.1244(3) 0.0324(7) Uani 1 1 d . .
H9 H 0.752(7) 0.572(3) 0.430(5) 0.036(15) Uiso 1 1 d . .

loop_
_atom_site_aniso_label
_atom_site_aniso_U_11
_atom_site_aniso_U_22
_atom_site_aniso_U_33
_atom_site_aniso_U_23
_atom_site_aniso_U_13
_atom_site_aniso_U_12
Pb1 0.01956(9) 0.01593(8) 0.01337(8) -0.00033(5) -0.00515(5) 0.00040(5)
C1 0.027(2) 0.0200(18) 0.035(2) -0.0069(17) -0.0129(18) 0.0021(17)
C2 0.029(2) 0.0171(18) 0.041(3) -0.0027(18) -0.011(2) 0.0030(17)
N3 0.028(2) 0.0196(16) 0.0281(19) -0.0065(14) -0.0066(15) -0.0005(14)
C4 0.033(2) 0.025(2) 0.022(2) -0.0071(16) -0.0127(18) 0.0028(18)
C5 0.029(2) 0.0195(18) 0.0176(19) -0.0025(15) -0.0081(16) 0.0012(16)
C6 0.020(2) 0.0188(17) 0.0161(18) -0.0025(14) -0.0005(15) 0.0001(15)
C7 0.022(2) 0.0183(17) 0.0133(17) -0.0012(14) -0.0028(15) 0.0020(15)
O8 0.0297(16) 0.0198(13) 0.0239(15) -0.0019(11) -0.0156(12) 0.0041(12)
N9 0.028(2) 0.0171(16) 0.040(2) -0.0135(15) -0.0214(17) 0.0044(14)
N10 0.0255(19) 0.0150(15) 0.0227(17) -0.0053(13) -0.0091(14) 0.0018(14)
C11 0.037(3) 0.024(2) 0.035(3) -0.0065(19) -0.022(2) 0.0106(19)
C12 0.033(2) 0.0164(17) 0.021(2) 0.0004(15) -0.0067(17) 0.0065(16)
N13 0.0282(19) 0.0154(15) 0.0177(16) 0.0003(12) -0.0032(14) 0.0013(13)
C14 0.035(3) 0.0205(19) 0.025(2) 0.0007(16) -0.0036(18) -0.0068(17)
C15 0.046(3) 0.0162(18) 0.037(3) -0.0044(18) 0.005(2) -0.0025(18)
C16 0.047(3) 0.0174(19) 0.036(3) 0.0014(18) 0.006(2) 0.0092(19)
C17 0.040(3) 0.023(2) 0.033(2) 0.0011(18) -0.006(2) 0.0114(19)
N18 0.030(2) 0.042(2) 0.027(2) 0.0053(17) -0.0012(17) 0.0061(17)
O19 0.061(3) 0.102(3) 0.028(2) 0.002(2) -0.0137(19) 0.041(3)
O20 0.0295(19) 0.056(2) 0.0283(18) 0.0194(17) 0.0023(14) 0.0169(17)
O21 0.041(2) 0.045(2) 0.038(2) -0.0040(16) -0.0014(16) 0.0054(16)
N22 0.0195(18) 0.0319(18) 0.0196(18) -0.0025(15) -0.0065(14) -0.0012(15)
O23 0.0283(19) 0.057(2) 0.036(2) 0.0052(17) 0.0075(15) -0.0063(16)
O24 0.039(2) 0.0278(15) 0.037(2) -0.0051(14) 0.0050(16) -0.0037(14)
O25 0.0331(18) 0.0288(16) 0.0351(18) -0.0125(13) -0.0019(14) 0.0004(13)

loop_
_atom_type_symbol
_atom_type_description
_atom_type_scat_dispersion_real
_atom_type_scat_dispersion_imag
_atom_type_scat_source
C C 0.0033 0.0016 'International Tables Vol C Tables 4.2.6.8 and 6.1.1.4'
H H 0.0000 0.0000 'International Tables Vol C Tables 4.2.6.8 and 6.1.1.4'
N N 0.0061 0.0033 'International Tables Vol C Tables 4.2.6.8 and 6.1.1.4'
O O 0.0106 0.0060 'International Tables Vol C Tables 4.2.6.8 and 6.1.1.4'
Pb Pb -3.3944 10.1111 'International Tables Vol C Tables 4.2.6.8 and 6.1.1.4'

loop_
_geom_angle_atom_site_label_1
_geom_angle_atom_site_label_2
_geom_angle_atom_site_label_3
_geom_angle
_geom_angle_site_symmetry_3
N10 Pb1 O8 61.42(9) .
N10 Pb1 O20 71.98(12) .
O8 Pb1 O20 72.95(12) .
N10 Pb1 O25 73.68(11) .
O8 Pb1 O25 68.60(9) .
O20 Pb1 O25 137.23(11) .
N10 Pb1 O24 74.33(12) .
O8 Pb1 O24 109.61(10) .
O20 Pb1 O24 139.22(10) .
O25 Pb1 O24 47.20(9) .
N10 Pb1 N13 61.31(10) .
O8 Pb1 N13 121.12(9) .
O20 Pb1 N13 77.83(11) .
O25 Pb1 N13 106.75(10) .
O24 Pb1 N13 66.09(10) .
N10 Pb1 N3 130.60(11) 4_575
O8 Pb1 N3 74.41(10) 4_575
O20 Pb1 N3 116.27(11) 4_575
O25 Pb1 N3 70.37(10) 4_575
O24 Pb1 N3 102.97(11) 4_575
N13 Pb1 N3 162.76(10) 4_575
C2 C1 C6 119.2(4) .
C2 C1 H1 120.4 .
C6 C1 H1 120.4 .
N3 C2 C1 123.0(4) .
N3 C2 H2 118.5 .
C1 C2 H2 118.5 .
C4 N3 C2 117.4(4) .
C4 N3 Pb1 124.6(3) 4_676
C2 N3 Pb1 117.8(3) 4_676
N3 C4 C5 123.6(4) .
N3 C4 H4 118.2 .
C5 C4 H4 118.2 .
C4 C5 C6 118.5(4) .
C4 C5 H5 120.7 .
C6 C5 H5 120.7 .
C1 C6 C5 118.3(4) .
C1 C6 C7 117.9(4) .
C5 C6 C7 123.8(3) .
O8 C7 N9 122.4(4) .
O8 C7 C6 122.0(3) .
N9 C7 C6 115.6(3) .
C7 O8 Pb1 117.5(2) .
C7 N9 N10 117.1(4) .
C7 N9 H9 121(4) .
N10 N9 H9 120(4) .
C11 N10 N9 116.7(4) .
C11 N10 Pb1 124.9(3) .
N9 N10 Pb1 117.3(3) .
N10 C11 C12 118.6(4) .
N10 C11 H11 120.7 .
C12 C11 H11 120.7 .
N13 C12 C17 122.6(4) .
N13 C12 C11 117.4(4) .
C17 C12 C11 119.9(4) .
C14 N13 C12 117.8(4) .
C14 N13 Pb1 125.6(3) .
C12 N13 Pb1 116.5(2) .
N13 C14 C15 122.7(4) .
N13 C14 H14 118.6 .
C15 C14 H14 118.6 .
C16 C15 C14 119.2(4) .
C16 C15 H15 120.4 .
C14 C15 H15 120.4 .
C15 C16 C17 119.1(4) .
C15 C16 H16 120.4 .
C17 C16 H16 120.4 .
C16 C17 C12 118.4(4) .
C16 C17 H17 120.8 .
C12 C17 H17 120.8 .
O19 N18 O20 118.7(4) .
O19 N18 O21 120.2(4) .
O20 N18 O21 121.0(4) .
N18 O20 Pb1 100.6(3) .
O23 N22 O24 120.7(4) .
O23 N22 O25 121.3(4) .
O24 N22 O25 118.0(4) .
N22 O24 Pb1 95.9(2) .
N22 O25 Pb1 96.9(2) .

loop_
_geom_bond_atom_site_label_1
_geom_bond_atom_site_label_2
_geom_bond_distance
_geom_bond_site_symmetry_2
Pb1 N10 2.544(3) .
Pb1 O8 2.619(3) .
Pb1 O20 2.653(3) .
Pb1 O25 2.669(3) .
Pb1 O24 2.694(3) .
Pb1 N13 2.737(3) .
Pb1 N3 2.774(3) 4_575
C1 C2 1.379(6) .
C1 C6 1.384(6) .
C1 H1 0.9500 .
C2 N3 1.336(6) .
C2 H2 0.9500 .
N3 C4 1.333(5) .
N3 Pb1 2.774(3) 4_676
C4 C5 1.383(5) .
C4 H4 0.9500 .
C5 C6 1.385(5) .
C5 H5 0.9500 .
C6 C7 1.489(5) .
C7 O8 1.229(5) .
C7 N9 1.342(5) .
N9 N10 1.381(5) .
N9 H9 0.84(6) .
N10 C11 1.276(6) .
C11 C12 1.464(6) .
C11 H11 0.9500 .
C12 N13 1.342(5) .
C12 C17 1.389(6) .
N13 C14 1.324(5) .
C14 C15 1.391(6) .
C14 H14 0.9500 .
C15 C16 1.360(7) .
C15 H15 0.9500 .
C16 C17 1.379(7) .
C16 H16 0.9500 .
C17 H17 0.9500 .
N18 O19 1.225(6) .
N18 O20 1.259(5) .
N18 O21 1.263(5) .
N22 O23 1.220(5) .
N22 O24 1.248(5) .
N22 O25 1.257(5) .

loop_
_geom_hbond_atom_site_label_D
_geom_hbond_atom_site_label_H
_geom_hbond_atom_site_label_A
_geom_hbond_distance_DH
_geom_hbond_distance_HA
_geom_hbond_distance_DA
_geom_hbond_angle_DHA
_geom_hbond_site_symmetry_A
C2 H2 O23 0.95 2.53 3.141(6) 122.2 4_576
C5 H5 O21 0.95 2.57 3.185(5) 122.7 1_655
C11 H11 O20 0.95 2.59 3.247(6) 126.6 3_666
C11 H11 O21 0.95 2.36 3.309(6) 173.5 3_666
C4 H4 O8 0.95 2.63 3.225(5) 121.0 4_676
C14 H14 O23 0.95 2.42 3.184(6) 137.5 3_665
N9 H9 O20 0.84(6) 2.57(5) 3.001(5) 113(4) 3_666
N9 H9 O21 0.84(6) 2.10(6) 2.920(5) 163(5) 1_655
C2 H2 O23 0.95 2.53 3.141(6) 122.2 4_576
C5 H5 O21 0.95 2.57 3.185(5) 122.7 1_655
C11 H11 O20 0.95 2.59 3.247(6) 126.6 3_666
C11 H11 O21 0.95 2.36 3.309(6) 173.5 3_666
C4 H4 O8 0.95 2.63 3.225(5) 121.0 4_676
C14 H14 O23 0.95 2.42 3.184(6) 137.5 3_665
N9 H9 O20 0.84(6) 2.57(5) 3.001(5) 113(4) 3_666
N9 H9 O21 0.84(6) 2.10(6) 2.920(5) 163(5) 1_655

loop_
_geom_torsion_atom_site_label_1
_geom_torsion_atom_site_label_2
_geom_torsion_atom_site_label_3
_geom_torsion_atom_site_label_4
_geom_torsion
_geom_torsion_site_symmetry_1
_geom_torsion_site_symmetry_4
C6 C1 C2 N3 -0.5(8) . .
C1 C2 N3 C4 0.5(7) . .
C1 C2 N3 Pb1 -174.4(4) . 4_676
C2 N3 C4 C5 -0.7(7) . .
Pb1 N3 C4 C5 173.8(3) 4_676 .
N3 C4 C5 C6 0.9(7) . .
C2 C1 C6 C5 0.7(7) . .
C2 C1 C6 C7 -179.6(4) . .
C4 C5 C6 C1 -0.9(6) . .
C4 C5 C6 C7 179.4(4) . .
C1 C6 C7 O8 -14.0(6) . .
C5 C6 C7 O8 165.7(4) . .
C1 C6 C7 N9 166.6(4) . .
C5 C6 C7 N9 -13.6(6) . .
N9 C7 O8 Pb1 -16.7(5) . .
C6 C7 O8 Pb1 163.9(3) . .
O8 C7 N9 N10 0.8(6) . .
C6 C7 N9 N10 -179.9(4) . .
C7 N9 N10 C11 -175.2(4) . .
C7 N9 N10 Pb1 16.1(5) . .
N9 N10 C11 C12 178.7(4) . .
Pb1 N10 C11 C12 -13.5(7) . .
N10 C11 C12 N13 6.1(7) . .
N10 C11 C12 C17 -173.6(5) . .
C17 C12 N13 C14 -1.0(6) . .
C11 C12 N13 C14 179.4(4) . .
C17 C12 N13 Pb1 -177.3(3) . .
C11 C12 N13 Pb1 3.1(5) . .
C12 N13 C14 C15 1.8(7) . .
Pb1 N13 C14 C15 177.8(3) . .
N13 C14 C15 C16 -1.2(7) . .
C14 C15 C16 C17 -0.3(7) . .
C15 C16 C17 C12 1.1(7) . .
N13 C12 C17 C16 -0.4(7) . .
C11 C12 C17 C16 179.2(5) . .
O19 N18 O20 Pb1 32.3(5) . .
O21 N18 O20 Pb1 -143.6(4) . .
O23 N22 O24 Pb1 -163.0(3) . .
O25 N22 O24 Pb1 14.1(4) . .
O23 N22 O25 Pb1 162.9(3) . .
O24 N22 O25 Pb1 -14.2(4) . .
